data_7102705
loop_
_publ_author_name
'Metrangolo, Pierangelo'
'Pilati, Tullio'
'Resnati, Giuseppe'
'Stevenazzi, Andrea'

_publ_section_title
;
 Metric engineering of perfluorocarbon-hydrocarbon layered solids
 driven by the halogen bonding.
;
_journal_issue 13
_journal_name_full 'Chemical communications (Cambridge, England)'
_journal_page_first 1492
_journal_page_last 1493
_journal_paper_doi 10.1039/b402305f
_journal_year 2004
_chemical_formula_moiety 'C6 H8 N2, C6 F12 I2'
_chemical_formula_sum 'C12 H8 F12 I2 N2'
_chemical_formula_weight 662.00
_chemical_name_systematic
;
1,4-dicianobutane 1,6-diiodododecafluorohexane
;
_space_group_IT_number 2
_symmetry_cell_setting triclinic
_symmetry_space_group_name_Hall '-P 1'
_symmetry_space_group_name_H-M 'P -1'
_atom_sites_solution_hydrogens difmap
_atom_sites_solution_primary direct
_atom_sites_solution_secondary difmap
_audit_creation_method SHELXL-97
_audit_update_record
;
May 7th, 2003

Checkcif

;
_cell_angle_alpha 75.865(8)
_cell_angle_beta 86.012(12)
_cell_angle_gamma 71.855(9)
_cell_formula_units_Z 1
_cell_length_a 5.3183(8)
_cell_length_b 7.0369(11)
_cell_length_c 13.415(2)
_cell_measurement_reflns_used 7304
_cell_measurement_temperature 90(2)
_cell_measurement_theta_max 30.646
_cell_measurement_theta_min 3.132
_cell_volume 462.63(12)
_computing_cell_refinement 'Bruker SAINT'
_computing_data_collection 'Bruker SMART'
_computing_data_reduction 'Bruker SAINT'
_computing_molecular_graphics 'ORTEPIII (Burnett & Johnson,1996)'
_computing_publication_material 'SHELXL-97 (Sheldrick, 1997)'
_computing_structure_refinement 'SHELXL-97 (Sheldrick, 1997)'
_computing_structure_solution 'SIR-92, (Altomare et al., 1994)'
_diffrn_ambient_temperature 90(2)
_diffrn_measured_fraction_theta_full 0.927
_diffrn_measured_fraction_theta_max 0.927
_diffrn_measurement_device_type 'Bruker APEX CCD area detector'
_diffrn_measurement_method '\w and \f scans'
_diffrn_radiation_monochromator graphite
_diffrn_radiation_source 'fine-focus sealed tube'
_diffrn_radiation_type MoK\a
_diffrn_radiation_wavelength 0.71073
_diffrn_reflns_av_R_equivalents 0.0271
_diffrn_reflns_av_sigmaI/netI 0.0311
_diffrn_reflns_limit_h_max 8
_diffrn_reflns_limit_h_min -8
_diffrn_reflns_limit_k_max 11
_diffrn_reflns_limit_k_min -11
_diffrn_reflns_limit_l_max 21
_diffrn_reflns_limit_l_min 0
_diffrn_reflns_number 11424
_diffrn_reflns_theta_full 35.93
_diffrn_reflns_theta_max 35.93
_diffrn_reflns_theta_min 1.57
_diffrn_standards_decay_% 0.00
_exptl_absorpt_coefficient_mu 3.515
_exptl_absorpt_correction_T_max 0.670320
_exptl_absorpt_correction_T_min 0.558678
_exptl_absorpt_correction_type multi-scan
_exptl_absorpt_process_details 'SADABS,(Bruker, 1997)'
_exptl_crystal_colour colourless
_exptl_crystal_density_diffrn 2.376
_exptl_crystal_density_method 'not measured'
_exptl_crystal_description 'rhombic prism'
_exptl_crystal_F_000 308
_exptl_crystal_size_max 0.30
_exptl_crystal_size_mid 0.20
_exptl_crystal_size_min 0.11
_refine_diff_density_max 2.708
_refine_diff_density_min -2.316
_refine_diff_density_rms 0.246
_refine_ls_extinction_method none
_refine_ls_goodness_of_fit_ref 1.137
_refine_ls_hydrogen_treatment refall
_refine_ls_matrix_type full
_refine_ls_number_parameters 143
_refine_ls_number_reflns 4056
_refine_ls_number_restraints 0
_refine_ls_restrained_S_all 1.137
_refine_ls_R_factor_all 0.0446
_refine_ls_R_factor_gt 0.0388
_refine_ls_shift/su_max 0.000
_refine_ls_shift/su_mean 0.000
_refine_ls_structure_factor_coef Fsqd
_refine_ls_weighting_details 'w=1/[\s^2^(Fo^2^)+(0.0440P)^2^+1.8292P] where P=(Fo^2^+2Fc^2^)/3'
_refine_ls_weighting_scheme calc
_refine_ls_wR_factor_gt 0.0909
_refine_ls_wR_factor_ref 0.1029
_reflns_number_gt 3722
_reflns_number_total 4056
_reflns_threshold_expression >2\s(I)
_cod_data_source_file b402305f.txt
_cod_data_source_block re103
_cod_depositor_comments
;
The following automatic conversions were performed:
'_geom_bond_publ_flag' value 'NO' changed to 'no' according to
'/home/saulius/struct/CIF-dictionaries/cif_core.dic' dictionary named
'cif_core.dic' version 2.4.1 from 2010-06-29 (18
times).

'_geom_angle_publ_flag' value 'NO' changed to 'no' according to
'/home/saulius/struct/CIF-dictionaries/cif_core.dic' dictionary named
'cif_core.dic' version 2.4.1 from 2010-06-29 (31
time).

'_geom_torsion_publ_flag' value 'NO' changed to 'no' according to
'/home/saulius/struct/CIF-dictionaries/cif_core.dic' dictionary named
'cif_core.dic' version 2.4.1 from 2010-06-29 (19 times).

Automatic conversion script
Id: cif_fix_enum 1527 2010-12-29 10:47:43Z saulius 
;
_cod_original_sg_symbol_H-M P-1
_cod_database_code 7102705

loop_
_symmetry_equiv_pos_as_xyz
'x, y, z'
'-x, -y, -z'

loop_
_atom_site_label
_atom_site_type_symbol
_atom_site_fract_x
_atom_site_fract_y
_atom_site_fract_z
_atom_site_U_iso_or_equiv
_atom_site_adp_type
_atom_site_occupancy
_atom_site_calc_flag
I I 0.64212(4) 0.42219(3) 0.264573(17) 0.01677(6) Uani 1 d
C4 C 0.9535(6) 0.2626(5) 0.1776(3) 0.0172(5) Uani 1 d
C5 C 0.8450(6) 0.1680(5) 0.1033(2) 0.0143(5) Uani 1 d
C6 C 1.0570(6) 0.0402(5) 0.0399(3) 0.0160(5) Uani 1 d
F1 F 1.0801(6) 0.3903(5) 0.1231(2) 0.0317(6) Uani 1 d
F2 F 1.1293(5) 0.1094(4) 0.2421(2) 0.0313(6) Uani 1 d
F3 F 0.6754(5) 0.3223(4) 0.03847(18) 0.0255(5) Uani 1 d
F4 F 0.7134(5) 0.0442(4) 0.1594(2) 0.0264(5) Uani 1 d
F5 F 1.2056(5) 0.1550(5) -0.0100(2) 0.0319(6) Uani 1 d
F6 F 1.2124(6) -0.1229(4) 0.1061(2) 0.0343(7) Uani 1 d
N N 0.1929(7) 0.6254(5) 0.3941(3) 0.0237(6) Uani 1 d
C1 C -0.0281(7) 0.7098(6) 0.4031(3) 0.0187(6) Uani 1 d
C2 C -0.3078(7) 0.8160(6) 0.4158(3) 0.0182(6) Uani 1 d
C3 C -0.3543(7) 0.9433(5) 0.4960(3) 0.0167(5) Uani 1 d
H2A H -0.403(13) 0.726(11) 0.434(5) 0.039(17) Uiso 1 d
H2B H -0.380(10) 0.907(7) 0.352(4) 0.011(10) Uiso 1 d
H3A H -0.283(11) 0.857(8) 0.560(4) 0.019(12) Uiso 1 d
H3B H -0.263(11) 1.031(9) 0.481(4) 0.025(14) Uiso 1 d

loop_
_atom_site_aniso_label
_atom_site_aniso_U_11
_atom_site_aniso_U_22
_atom_site_aniso_U_33
_atom_site_aniso_U_23
_atom_site_aniso_U_13
_atom_site_aniso_U_12
I 0.01497(10) 0.01846(10) 0.01825(10) -0.01024(7) 0.00346(6) -0.00315(7)
C4 0.0118(12) 0.0206(14) 0.0214(14) -0.0115(12) 0.0011(10) -0.0029(11)
C5 0.0129(12) 0.0161(12) 0.0130(12) -0.0031(10) 0.0004(9) -0.0033(10)
C6 0.0120(12) 0.0180(13) 0.0167(13) -0.0071(11) -0.0008(10) -0.0004(10)
F1 0.0350(14) 0.0404(14) 0.0353(14) -0.0231(12) 0.0188(11) -0.0267(12)
F2 0.0238(11) 0.0374(14) 0.0272(12) -0.0183(11) -0.0120(9) 0.0093(10)
F3 0.0218(10) 0.0240(10) 0.0213(10) -0.0095(9) -0.0067(8) 0.0111(8)
F4 0.0325(13) 0.0303(12) 0.0257(11) -0.0150(10) 0.0156(9) -0.0196(10)
F5 0.0269(12) 0.0452(15) 0.0380(14) -0.0275(12) 0.0195(10) -0.0219(12)
F6 0.0356(14) 0.0293(12) 0.0258(12) -0.0146(10) -0.0165(10) 0.0172(11)
N 0.0175(13) 0.0259(15) 0.0302(16) -0.0153(13) 0.0070(11) -0.0049(11)
C1 0.0189(14) 0.0205(14) 0.0202(14) -0.0103(12) 0.0046(11) -0.0077(12)
C2 0.0151(13) 0.0226(15) 0.0185(14) -0.0094(12) 0.0018(11) -0.0047(11)
C3 0.0145(12) 0.0197(14) 0.0174(13) -0.0088(11) 0.0020(10) -0.0041(11)

loop_
_atom_type_symbol
_atom_type_description
_atom_type_scat_dispersion_real
_atom_type_scat_dispersion_imag
_atom_type_scat_source
C C 0.0033 0.0016 'International Tables Vol C Tables 4.2.6.8 and 6.1.1.4'
H H 0.0000 0.0000 'International Tables Vol C Tables 4.2.6.8 and 6.1.1.4'
N N 0.0061 0.0033 'International Tables Vol C Tables 4.2.6.8 and 6.1.1.4'
F F 0.0171 0.0103 'International Tables Vol C Tables 4.2.6.8 and 6.1.1.4'
I I -0.4742 1.8119 'International Tables Vol C Tables 4.2.6.8 and 6.1.1.4'

loop_
_geom_angle_atom_site_label_1
_geom_angle_atom_site_label_2
_geom_angle_atom_site_label_3
_geom_angle
_geom_angle_site_symmetry_1
_geom_angle_site_symmetry_3
_geom_angle_publ_flag
F1 C4 F2 108.2(3) . . no
F1 C4 C5 109.1(3) . . no
F2 C4 C5 108.5(3) . . no
F1 C4 I 110.3(2) . . no
F2 C4 I 109.4(2) . . no
C5 C4 I 111.3(2) . . no
F3 C5 F4 108.9(3) . . no
F3 C5 C6 108.8(3) . . no
F4 C5 C6 107.9(3) . . no
F3 C5 C4 107.7(3) . . no
F4 C5 C4 108.0(3) . . no
C6 C5 C4 115.5(3) . . no
F5 C6 F6 108.5(3) . . no
F5 C6 C5 109.0(3) . . no
F6 C6 C5 107.8(3) . . no
F5 C6 C6 108.5(3) . 2_755 no
F6 C6 C6 108.2(3) . 2_755 no
C5 C6 C6 114.7(3) . 2_755 no
N C1 C2 179.4(4) . . no
C1 C2 C3 112.9(3) . . no
C1 C2 H2A 111(4) . . no
C3 C2 H2A 108(4) . . no
C1 C2 H2B 110(3) . . no
C3 C2 H2B 108(3) . . no
H2A C2 H2B 107(5) . . no
C3 C3 C2 111.2(3) 2_476 . no
C3 C3 H3A 112(3) 2_476 . no
C2 C3 H3A 110(3) . . no
C3 C3 H3B 110(4) 2_476 . no
C2 C3 H3B 110(4) . . no
H3A C3 H3B 104(5) . . no

loop_
_geom_bond_atom_site_label_1
_geom_bond_atom_site_label_2
_geom_bond_distance
_geom_bond_site_symmetry_2
_geom_bond_publ_flag
I C4 2.140(3) . no
C4 F1 1.334(4) . no
C4 F2 1.348(4) . no
C4 C5 1.553(5) . no
C5 F3 1.337(4) . no
C5 F4 1.343(4) . no
C5 C6 1.553(5) . no
C6 F5 1.336(4) . no
C6 F6 1.343(4) . no
C6 C6 1.559(7) 2_755 no
N C1 1.153(5) . no
C1 C2 1.461(5) . no
C2 C3 1.523(5) . no
C2 H2A 0.91(7) . no
C2 H2B 0.96(5) . no
C3 C3 1.516(7) 2_476 no
C3 H3A 0.95(5) . no
C3 H3B 0.88(6) . no

loop_
_geom_torsion_atom_site_label_1
_geom_torsion_atom_site_label_2
_geom_torsion_atom_site_label_3
_geom_torsion_atom_site_label_4
_geom_torsion
_geom_torsion_site_symmetry_4
_geom_torsion_publ_flag
F1 C4 C5 F3 -61.1(3) . no
F2 C4 C5 F3 -178.7(3) . no
I C4 C5 F3 60.8(3) . no
F1 C4 C5 F4 -178.6(3) . no
F2 C4 C5 F4 63.9(3) . no
I C4 C5 F4 -56.6(3) . no
F1 C4 C5 C6 60.7(4) . no
F2 C4 C5 C6 -56.9(4) . no
I C4 C5 C6 -177.4(2) . no
F3 C5 C6 F5 67.2(4) . no
F4 C5 C6 F5 -174.8(3) . no
C4 C5 C6 F5 -54.0(4) . no
F3 C5 C6 F6 -175.2(3) . no
F4 C5 C6 F6 -57.2(4) . no
C4 C5 C6 F6 63.6(4) . no
F3 C5 C6 C6 -54.6(5) 2_755 no
F4 C5 C6 C6 63.3(4) 2_755 no
C4 C5 C6 C6 -175.8(3) 2_755 no
C1 C2 C3 C3 178.0(4) 2_476 no
